data_7030746
loop_
_publ_author_name
'Massoud, Salah S.'
'Perkins, Richard S.'
'Louka, Febee R.'
'Xu, Wu'
'Le Roux, Anne'
'Dutercq, Quentin'
'Fischer, Roland C.'
'Mautner, Franz A.'
'Handa, Makoto'
'Hiraoka, Yuya'
'Kreft, Gabriel L.'
'Bortolotto, Tiago'
'Terenzi, Hern\'an'

_publ_section_title
;
 Efficient hydrolytic cleavage of plasmid DNA by chloro-cobalt(ii)
 complexes based on sterically hindered pyridyl tripod tetraamine ligands:
 synthesis, crystal structure and DNA cleavage.
;
_journal_issue 26
_journal_name_full 'Dalton transactions (Cambridge, England : 2003)'
_journal_page_first 10086
_journal_page_last 10103
_journal_paper_doi 10.1039/c4dt00615a
_journal_volume 43
_journal_year 2014
_chemical_formula_moiety 'C22 H20 Cl Co N4 1+, F6 P 1-, 0.20(H2 O)'
_chemical_formula_sum 'C22 H20.4 Cl Co F6 N4 O0.2 P'
_chemical_formula_weight 583.37
_chemical_name_common '[Co(BPQA)Cl]PF6.(H2O)0.20'
_chemical_name_systematic
; 
 ? 
;
_space_group_IT_number 14
_symmetry_cell_setting monoclinic
_symmetry_space_group_name_Hall '-P 2yn'
_symmetry_space_group_name_H-M 'P 1 21/n 1'
_atom_sites_solution_hydrogens geom
_atom_sites_solution_primary direct
_atom_sites_solution_secondary difmap
_audit_creation_method SHELXL-97
_cell_angle_alpha 90.00
_cell_angle_beta 117.119(14)
_cell_angle_gamma 90.00
_cell_formula_units_Z 4
_cell_length_a 13.9800(12)
_cell_length_b 13.6286(14)
_cell_length_c 14.0348(15)
_cell_measurement_reflns_used 2000
_cell_measurement_temperature 100(2)
_cell_measurement_theta_max 25.00
_cell_measurement_theta_min 1.80
_cell_volume 2380.0(5)
_computing_cell_refinement 'Bruker SAINT (1998)'
_computing_data_collection 'Bruker SMART (1998)'
_computing_data_reduction 'Bruker SAINT'
_computing_structure_refinement 'SHELXL-97 (Sheldrick, 2008)'
_computing_structure_solution 'SHELXS-97 (Sheldrick, 2008)'
_diffrn_ambient_temperature 100(2)
_diffrn_measured_fraction_theta_full 0.998
_diffrn_measured_fraction_theta_max 0.998
_diffrn_measurement_device_type 'Bruker SMART CCD'
_diffrn_measurement_method \w-scans
_diffrn_radiation_monochromator graphite
_diffrn_radiation_source 'fine-focus sealed tube'
_diffrn_radiation_type MoK\a
_diffrn_radiation_wavelength 0.71073
_diffrn_reflns_av_R_equivalents 0.0227
_diffrn_reflns_av_sigmaI/netI 0.0196
_diffrn_reflns_limit_h_max 17
_diffrn_reflns_limit_h_min -17
_diffrn_reflns_limit_k_max 16
_diffrn_reflns_limit_k_min -17
_diffrn_reflns_limit_l_max 17
_diffrn_reflns_limit_l_min -17
_diffrn_reflns_number 18052
_diffrn_reflns_theta_full 26.34
_diffrn_reflns_theta_max 26.34
_diffrn_reflns_theta_min 1.70
_exptl_absorpt_coefficient_mu 0.968
_exptl_absorpt_correction_T_max 0.8528
_exptl_absorpt_correction_T_min 0.7100
_exptl_absorpt_correction_type multi-scan
_exptl_absorpt_process_details SADABS
_exptl_crystal_colour green
_exptl_crystal_density_diffrn 1.628
_exptl_crystal_density_method 'not measured'
_exptl_crystal_description block
_exptl_crystal_F_000 1180
_exptl_crystal_size_max 0.38
_exptl_crystal_size_mid 0.24
_exptl_crystal_size_min 0.17
_refine_diff_density_max 0.676
_refine_diff_density_min -0.276
_refine_diff_density_rms 0.070
_refine_ls_extinction_method none
_refine_ls_goodness_of_fit_ref 1.060
_refine_ls_hydrogen_treatment constr
_refine_ls_matrix_type full
_refine_ls_number_parameters 326
_refine_ls_number_reflns 4839
_refine_ls_number_restraints 0
_refine_ls_restrained_S_all 1.062
_refine_ls_R_factor_all 0.0390
_refine_ls_R_factor_gt 0.0369
_refine_ls_shift/su_max 0.001
_refine_ls_shift/su_mean 0.000
_refine_ls_structure_factor_coef Fsqd
_refine_ls_weighting_details 'calc w=1/[\s^2^(Fo^2^)+(0.0539P)^2^+2.0329P] where P=(Fo^2^+2Fc^2^)/3'
_refine_ls_weighting_scheme calc
_refine_ls_wR_factor_gt 0.0965
_refine_ls_wR_factor_ref 0.0981
_reflns_number_gt 4593
_reflns_number_total 4839
_reflns_threshold_expression >2sigma(I)
_cod_data_source_file c4dt00615a2.cif
_cod_data_source_block s1923o
_cod_depositor_comments
;
The following automatic conversions were performed:

'_symmetry_cell_setting' value 'Monoclinic' changed to 'monoclinic'
according to
/usr/data/users/saulius/crontab/automatic-downloads/rss-feeds/RSC/lib/dictionaries/cif_core.dic
dictionary named 'cif_core.dic' version 2.4.2 from 2011-04-26.

Automatic conversion script
Id: cif_fix_values 2281 2013-09-26 08:29:07Z andrius 

 Adding full bibliography for 7030743--7030746.cif.
;
_cod_original_cell_volume 2380.0(4)
_cod_original_sg_symbol_H-M 'P 21/n'
_cod_original_formula_sum 'C22 H20.40 Cl Co F6 N4 O0.20 P'
_cod_database_code 7030746

loop_
_symmetry_equiv_pos_as_xyz
'x, y, z'
'-x+1/2, y+1/2, -z+1/2'
'-x, -y, -z'
'x-1/2, -y-1/2, z-1/2'

loop_
_atom_site_label
_atom_site_type_symbol
_atom_site_fract_x
_atom_site_fract_y
_atom_site_fract_z
_atom_site_U_iso_or_equiv
_atom_site_adp_type
_atom_site_occupancy
_atom_site_calc_flag
_atom_site_refinement_flags
Co1 Co 0.76439(2) 0.78069(2) 0.13708(2) 0.02056(10) Uani 1 d .
Cl1 Cl 0.63255(4) 0.66268(4) 0.08020(4) 0.02941(14) Uani 1 d .
N1 N 0.76895(13) 0.81511(13) 0.28378(13) 0.0217(3) Uani 1 d .
N2 N 0.88250(14) 0.69062(14) 0.13244(14) 0.0248(4) Uani 1 d .
N3 N 0.91075(13) 0.87024(13) 0.21417(13) 0.0222(4) Uani 1 d .
N4 N 0.72379(13) 0.90630(12) 0.03919(13) 0.0214(3) Uani 1 d .
C18 C 0.62156(16) 0.93541(15) -0.03446(16) 0.0232(4) Uani 1 d .
C12 C 1.00287(17) 0.80296(17) 0.26607(17) 0.0267(4) Uani 1 d .
H12A H 1.0108 0.7834 0.3372 0.032 Uiso 1 calc R
H12B H 1.0697 0.8367 0.2765 0.032 Uiso 1 calc R
C21 C 0.41500(19) 0.99140(18) -0.18570(18) 0.0335(5) Uani 1 d .
H21 H 0.3447 1.0084 -0.2382 0.040 Uiso 1 calc R
C14 C 0.60638(18) 1.01827(16) -0.10125(16) 0.0264(4) Uani 1 d .
C13 C 0.91711(17) 0.92512(16) 0.12666(17) 0.0253(4) Uani 1 d .
H13A H 0.9475 0.8825 0.0901 0.030 Uiso 1 calc R
H13B H 0.9652 0.9824 0.1564 0.030 Uiso 1 calc R
C7 C 0.98570(17) 0.71369(16) 0.19788(17) 0.0261(4) Uani 1 d .
C1 C 0.84176(16) 0.88198(15) 0.34483(16) 0.0232(4) Uani 1 d .
C2 C 0.70668(17) 0.77249(15) 0.32244(18) 0.0264(4) Uani 1 d .
H2 H 0.6540 0.7263 0.2789 0.032 Uiso 1 calc R
C15 C 0.80703(17) 0.95932(15) 0.04764(16) 0.0236(4) Uani 1 d .
C3 C 0.90054(17) 0.93446(16) 0.29275(16) 0.0252(4) Uani 1 d .
H3A H 0.8607 0.9946 0.2568 0.030 Uiso 1 calc R
H3B H 0.9728 0.9541 0.3480 0.030 Uiso 1 calc R
C19 C 0.42995(18) 0.91088(17) -0.11724(18) 0.0306(5) Uani 1 d .
H19 H 0.3693 0.8752 -0.1227 0.037 Uiso 1 calc R
C8 C 1.07044(18) 0.65568(19) 0.20517(18) 0.0332(5) Uani 1 d .
H8 H 1.1426 0.6740 0.2510 0.040 Uiso 1 calc R
C16 C 0.79708(18) 1.04244(16) -0.01530(17) 0.0284(5) Uani 1 d .
H16 H 0.8591 1.0780 -0.0062 0.034 Uiso 1 calc R
C4 C 0.85758(18) 0.90456(17) 0.44705(17) 0.0284(5) Uani 1 d .
H4 H 0.9112 0.9505 0.4896 0.034 Uiso 1 calc R
C17 C 0.69770(19) 1.07166(17) -0.08952(17) 0.0299(5) Uani 1 d .
H17 H 0.6899 1.1275 -0.1330 0.036 Uiso 1 calc R
C11 C 0.86205(19) 0.60910(17) 0.07265(17) 0.0289(5) Uani 1 d .
H11 H 0.7895 0.5932 0.0252 0.035 Uiso 1 calc R
C5 C 0.71660(19) 0.79347(17) 0.42265(19) 0.0304(5) Uani 1 d .
H5 H 0.6707 0.7631 0.4472 0.036 Uiso 1 calc R
C20 C 0.53113(17) 0.88345(16) -0.04286(17) 0.0256(4) Uani 1 d .
H20 H 0.5401 0.8293 0.0030 0.031 Uiso 1 calc R
C9 C 0.9424(2) 0.54749(19) 0.07747(19) 0.0360(5) Uani 1 d .
H9 H 0.9253 0.4897 0.0351 0.043 Uiso 1 calc R
C22 C 0.50083(19) 1.04473(18) -0.17686(18) 0.0324(5) Uani 1 d .
H22 H 0.4899 1.1001 -0.2217 0.039 Uiso 1 calc R
C10 C 1.0481(2) 0.5711(2) 0.14487(19) 0.0380(6) Uani 1 d .
H10 H 1.1047 0.5296 0.1496 0.046 Uiso 1 calc R
C6 C 0.79438(19) 0.85932(18) 0.48665(18) 0.0325(5) Uani 1 d .
H6 H 0.8044 0.8734 0.5569 0.039 Uiso 1 calc R
P1 P 0.90282(5) 0.79359(5) 0.84480(5) 0.03117(15) Uani 1 d .
F1 F 0.98670(13) 0.82146(15) 0.80038(15) 0.0569(5) Uani 1 d .
F2 F 0.92579(16) 0.68054(13) 0.83849(14) 0.0576(5) Uani 1 d .
F3 F 0.99836(13) 0.79489(15) 0.96527(13) 0.0552(5) Uani 1 d .
F4 F 0.80812(13) 0.78976(13) 0.72499(12) 0.0475(4) Uani 1 d .
F5 F 0.88199(18) 0.90693(13) 0.85277(19) 0.0699(6) Uani 1 d .
F6 F 0.81973(12) 0.76977(13) 0.89012(13) 0.0479(4) Uani 1 d .
O1 O 1.2121(7) 0.9555(7) 0.3164(7) 0.043(2) Uani 0.20 d P

loop_
_atom_site_aniso_label
_atom_site_aniso_U_11
_atom_site_aniso_U_22
_atom_site_aniso_U_33
_atom_site_aniso_U_23
_atom_site_aniso_U_13
_atom_site_aniso_U_12
Co1 0.01690(15) 0.02100(16) 0.01919(15) 0.00046(10) 0.00424(12) -0.00191(10)
Cl1 0.0229(2) 0.0238(3) 0.0349(3) -0.0022(2) 0.0075(2) -0.00551(19)
N1 0.0176(8) 0.0223(8) 0.0222(8) 0.0016(7) 0.0063(7) 0.0003(6)
N2 0.0232(9) 0.0293(9) 0.0203(8) 0.0012(7) 0.0083(7) 0.0000(7)
N3 0.0184(8) 0.0259(9) 0.0194(8) 0.0008(7) 0.0061(7) -0.0018(7)
N4 0.0215(8) 0.0225(8) 0.0178(8) -0.0021(7) 0.0070(7) -0.0006(7)
C18 0.0240(10) 0.0238(10) 0.0177(9) -0.0041(8) 0.0059(8) 0.0025(8)
C12 0.0182(9) 0.0336(11) 0.0222(10) 0.0019(9) 0.0039(8) -0.0010(8)
C21 0.0286(11) 0.0373(12) 0.0245(11) -0.0045(9) 0.0032(9) 0.0111(10)
C14 0.0316(11) 0.0263(10) 0.0194(9) 0.0001(8) 0.0099(9) 0.0048(9)
C13 0.0222(10) 0.0284(11) 0.0239(10) 0.0010(8) 0.0093(8) -0.0042(8)
C7 0.0226(10) 0.0334(11) 0.0210(10) 0.0038(8) 0.0087(8) 0.0002(8)
C1 0.0194(9) 0.0233(10) 0.0230(10) 0.0029(8) 0.0063(8) 0.0020(8)
C2 0.0214(10) 0.0234(10) 0.0319(11) 0.0050(9) 0.0101(9) 0.0027(8)
C15 0.0248(10) 0.0250(10) 0.0190(9) -0.0028(8) 0.0083(8) -0.0015(8)
C3 0.0223(10) 0.0273(10) 0.0219(10) -0.0024(8) 0.0065(8) -0.0060(8)
C19 0.0234(11) 0.0303(11) 0.0319(11) -0.0086(9) 0.0072(9) 0.0027(9)
C8 0.0259(11) 0.0474(14) 0.0260(11) 0.0047(10) 0.0118(9) 0.0055(10)
C16 0.0327(11) 0.0271(11) 0.0279(11) 0.0017(9) 0.0158(9) -0.0024(9)
C4 0.0267(11) 0.0310(11) 0.0223(10) -0.0004(9) 0.0066(9) -0.0005(9)
C17 0.0402(13) 0.0254(11) 0.0251(11) 0.0053(9) 0.0159(10) 0.0040(9)
C11 0.0311(11) 0.0348(12) 0.0195(10) -0.0018(9) 0.0102(9) -0.0004(9)
C5 0.0285(11) 0.0327(12) 0.0326(12) 0.0085(9) 0.0163(10) 0.0032(9)
C20 0.0236(10) 0.0239(10) 0.0249(10) -0.0034(8) 0.0071(8) 0.0012(8)
C9 0.0434(14) 0.0423(14) 0.0273(11) -0.0028(10) 0.0204(11) 0.0062(11)
C22 0.0364(12) 0.0334(12) 0.0234(10) 0.0038(9) 0.0103(10) 0.0124(10)
C10 0.0352(13) 0.0513(15) 0.0325(12) 0.0014(11) 0.0198(11) 0.0123(11)
C6 0.0354(12) 0.0378(12) 0.0246(11) 0.0034(9) 0.0140(10) 0.0039(10)
P1 0.0273(3) 0.0358(3) 0.0336(3) -0.0059(2) 0.0166(3) 0.0004(2)
F1 0.0405(9) 0.0829(13) 0.0608(11) 0.0010(10) 0.0349(9) 0.0010(9)
F2 0.0756(12) 0.0421(9) 0.0460(9) -0.0031(7) 0.0198(9) 0.0170(9)
F3 0.0359(8) 0.0863(13) 0.0392(9) -0.0200(8) 0.0132(7) -0.0061(8)
F4 0.0355(8) 0.0708(11) 0.0334(8) 0.0105(7) 0.0134(7) 0.0086(7)
F5 0.0972(15) 0.0353(9) 0.1067(17) -0.0045(10) 0.0723(14) 0.0052(9)
F6 0.0323(8) 0.0754(12) 0.0393(8) 0.0105(8) 0.0192(7) -0.0011(7)
O1 0.037(4) 0.046(4) 0.038(4) 0.017(3) 0.009(3) -0.018(3)

loop_
_atom_type_symbol
_atom_type_description
_atom_type_scat_dispersion_real
_atom_type_scat_dispersion_imag
_atom_type_scat_source
C C 0.0033 0.0016 'International Tables Vol C Tables 4.2.6.8 and 6.1.1.4'
H H 0.0000 0.0000 'International Tables Vol C Tables 4.2.6.8 and 6.1.1.4'
N N 0.0061 0.0033 'International Tables Vol C Tables 4.2.6.8 and 6.1.1.4'
Co Co 0.3494 0.9721 'International Tables Vol C Tables 4.2.6.8 and 6.1.1.4'
Cl Cl 0.1484 0.1585 'International Tables Vol C Tables 4.2.6.8 and 6.1.1.4'
P P 0.1023 0.0942 'International Tables Vol C Tables 4.2.6.8 and 6.1.1.4'
F F 0.0171 0.0103 'International Tables Vol C Tables 4.2.6.8 and 6.1.1.4'
O O 0.0106 0.0060 'International Tables Vol C Tables 4.2.6.8 and 6.1.1.4'

loop_
_geom_angle_atom_site_label_1
_geom_angle_atom_site_label_2
_geom_angle_atom_site_label_3
_geom_angle
N2 Co1 N1 119.73(7)
N2 Co1 N4 116.16(7)
N1 Co1 N4 109.85(7)
N2 Co1 N3 76.65(7)
N1 Co1 N3 77.66(7)
N4 Co1 N3 77.48(7)
N2 Co1 Cl1 95.65(5)
N1 Co1 Cl1 99.16(5)
N4 Co1 Cl1 114.06(5)
N3 Co1 Cl1 168.31(5)
C1 N1 C2 118.40(18)
C1 N1 Co1 117.12(14)
C2 N1 Co1 124.45(15)
C11 N2 C7 118.42(19)
C11 N2 Co1 124.17(15)
C7 N2 Co1 117.33(15)
C3 N3 C12 111.25(16)
C3 N3 C13 112.79(17)
C12 N3 C13 110.86(16)
C3 N3 Co1 108.31(12)
C12 N3 Co1 107.79(13)
C13 N3 Co1 105.53(12)
C15 N4 C18 118.32(18)
C15 N4 Co1 114.80(14)
C18 N4 Co1 126.81(14)
N4 C18 C20 120.02(19)
N4 C18 C14 120.84(19)
C20 C18 C14 119.13(19)
N3 C12 C7 109.87(17)
N3 C12 H12A 109.7
C7 C12 H12A 109.7
N3 C12 H12B 109.7
C7 C12 H12B 109.7
H12A C12 H12B 108.2
C22 C21 C19 120.2(2)
C22 C21 H21 119.9
C19 C21 H21 119.9
C17 C14 C22 122.3(2)
C17 C14 C18 118.52(19)
C22 C14 C18 119.2(2)
N3 C13 C15 109.97(17)
N3 C13 H13A 109.7
C15 C13 H13A 109.7
N3 C13 H13B 109.7
C15 C13 H13B 109.7
H13A C13 H13B 108.2
N2 C7 C8 122.0(2)
N2 C7 C12 115.78(19)
C8 C7 C12 122.2(2)
N1 C1 C4 121.93(19)
N1 C1 C3 115.77(18)
C4 C1 C3 122.22(19)
N1 C2 C5 122.5(2)
N1 C2 H2 118.7
C5 C2 H2 118.7
N4 C15 C16 123.45(19)
N4 C15 C13 117.25(18)
C16 C15 C13 119.27(19)
N3 C3 C1 110.09(17)
N3 C3 H3A 109.6
C1 C3 H3A 109.6
N3 C3 H3B 109.6
C1 C3 H3B 109.6
H3A C3 H3B 108.2
C20 C19 C21 120.8(2)
C20 C19 H19 119.6
C21 C19 H19 119.6
C10 C8 C7 118.9(2)
C10 C8 H8 120.5
C7 C8 H8 120.5
C17 C16 C15 119.4(2)
C17 C16 H16 120.3
C15 C16 H16 120.3
C1 C4 C6 119.2(2)
C1 C4 H4 120.4
C6 C4 H4 120.4
C16 C17 C14 119.4(2)
C16 C17 H17 120.3
C14 C17 H17 120.3
N2 C11 C9 122.5(2)
N2 C11 H11 118.8
C9 C11 H11 118.8
C2 C5 C6 118.8(2)
C2 C5 H5 120.6
C6 C5 H5 120.6
C19 C20 C18 120.1(2)
C19 C20 H20 119.9
C18 C20 H20 119.9
C11 C9 C10 119.0(2)
C11 C9 H9 120.5
C10 C9 H9 120.5
C21 C22 C14 120.5(2)
C21 C22 H22 119.8
C14 C22 H22 119.8
C8 C10 C9 119.2(2)
C8 C10 H10 120.4
C9 C10 H10 120.4
C5 C6 C4 119.1(2)
C5 C6 H6 120.5
C4 C6 H6 120.5
F2 P1 F5 178.96(13)
F2 P1 F6 91.57(11)
F5 P1 F6 88.83(10)
F2 P1 F4 90.07(10)
F5 P1 F4 90.88(11)
F6 P1 F4 90.48(9)
F2 P1 F1 90.34(11)
F5 P1 F1 89.25(11)
F6 P1 F1 178.02(11)
F4 P1 F1 90.03(9)
F2 P1 F3 88.69(10)
F5 P1 F3 90.36(12)
F6 P1 F3 89.41(9)
F4 P1 F3 178.75(10)
F1 P1 F3 90.12(10)

loop_
_geom_bond_atom_site_label_1
_geom_bond_atom_site_label_2
_geom_bond_distance
Co1 N2 2.0821(18)
Co1 N1 2.0841(18)
Co1 N4 2.1046(17)
Co1 N3 2.1974(17)
Co1 Cl1 2.2977(6)
N1 C1 1.344(3)
N1 C2 1.349(3)
N2 C11 1.342(3)
N2 C7 1.348(3)
N3 C3 1.465(3)
N3 C12 1.475(3)
N3 C13 1.475(3)
N4 C15 1.328(3)
N4 C18 1.386(3)
C18 C20 1.406(3)
C18 C14 1.421(3)
C12 C7 1.498(3)
C12 H12A 0.9900
C12 H12B 0.9900
C21 C22 1.359(4)
C21 C19 1.410(4)
C21 H21 0.9500
C14 C17 1.412(3)
C14 C22 1.416(3)
C13 C15 1.503(3)
C13 H13A 0.9900
C13 H13B 0.9900
C7 C8 1.389(3)
C1 C4 1.383(3)
C1 C3 1.506(3)
C2 C5 1.379(3)
C2 H2 0.9500
C15 C16 1.404(3)
C3 H3A 0.9900
C3 H3B 0.9900
C19 C20 1.373(3)
C19 H19 0.9500
C8 C10 1.379(4)
C8 H8 0.9500
C16 C17 1.362(3)
C16 H16 0.9500
C4 C6 1.385(3)
C4 H4 0.9500
C17 H17 0.9500
C11 C9 1.380(3)
C11 H11 0.9500
C5 C6 1.380(3)
C5 H5 0.9500
C20 H20 0.9500
C9 C10 1.381(4)
C9 H9 0.9500
C22 H22 0.9500
C10 H10 0.9500
C6 H6 0.9500
P1 F2 1.5845(17)
P1 F5 1.5853(18)
P1 F6 1.5915(16)
P1 F4 1.5978(17)
P1 F1 1.6045(16)
P1 F3 1.6076(17)

loop_
_geom_torsion_atom_site_label_1
_geom_torsion_atom_site_label_2
_geom_torsion_atom_site_label_3
_geom_torsion_atom_site_label_4
_geom_torsion
N2 Co1 N1 C1 75.98(16)
N4 Co1 N1 C1 -62.26(16)
N3 Co1 N1 C1 9.38(14)
Cl1 Co1 N1 C1 177.92(14)
N2 Co1 N1 C2 -101.65(17)
N4 Co1 N1 C2 120.11(16)
N3 Co1 N1 C2 -168.24(17)
Cl1 Co1 N1 C2 0.30(16)
N1 Co1 N2 C11 126.50(16)
N4 Co1 N2 C11 -97.77(17)
N3 Co1 N2 C11 -166.37(18)
Cl1 Co1 N2 C11 22.56(17)
N1 Co1 N2 C7 -50.12(18)
N4 Co1 N2 C7 85.62(16)
N3 Co1 N2 C7 17.02(15)
Cl1 Co1 N2 C7 -154.05(15)
N2 Co1 N3 C3 -149.89(14)
N1 Co1 N3 C3 -24.88(13)
N4 Co1 N3 C3 88.99(13)
Cl1 Co1 N3 C3 -100.2(3)
N2 Co1 N3 C12 -29.41(13)
N1 Co1 N3 C12 95.60(13)
N4 Co1 N3 C12 -150.54(14)
Cl1 Co1 N3 C12 20.2(3)
N2 Co1 N3 C13 89.09(13)
N1 Co1 N3 C13 -145.90(14)
N4 Co1 N3 C13 -32.03(13)
Cl1 Co1 N3 C13 138.7(2)
N2 Co1 N4 C15 -48.82(16)
N1 Co1 N4 C15 91.07(15)
N3 Co1 N4 C15 19.30(14)
Cl1 Co1 N4 C15 -158.66(13)
N2 Co1 N4 C18 128.16(16)
N1 Co1 N4 C18 -91.96(17)
N3 Co1 N4 C18 -163.72(17)
Cl1 Co1 N4 C18 18.32(17)
C15 N4 C18 C20 -177.53(18)
Co1 N4 C18 C20 5.6(3)
C15 N4 C18 C14 1.7(3)
Co1 N4 C18 C14 -175.20(14)
C3 N3 C12 C7 155.99(17)
C13 N3 C12 C7 -77.6(2)
Co1 N3 C12 C7 37.39(19)
N4 C18 C14 C17 -1.2(3)
C20 C18 C14 C17 177.97(19)
N4 C18 C14 C22 178.88(19)
C20 C18 C14 C22 -1.9(3)
C3 N3 C13 C15 -78.0(2)
C12 N3 C13 C15 156.51(17)
Co1 N3 C13 C15 40.08(19)
C11 N2 C7 C8 -0.2(3)
Co1 N2 C7 C8 176.59(17)
C11 N2 C7 C12 -177.32(18)
Co1 N2 C7 C12 -0.5(2)
N3 C12 C7 N2 -25.9(3)
N3 C12 C7 C8 157.0(2)
C2 N1 C1 C4 3.0(3)
Co1 N1 C1 C4 -174.77(16)
C2 N1 C1 C3 -173.83(18)
Co1 N1 C1 C3 8.4(2)
C1 N1 C2 C5 -1.4(3)
Co1 N1 C2 C5 176.19(16)
C18 N4 C15 C16 -1.0(3)
Co1 N4 C15 C16 176.20(16)
C18 N4 C15 C13 -178.91(18)
Co1 N4 C15 C13 -1.7(2)
N3 C13 C15 N4 -27.6(3)
N3 C13 C15 C16 154.49(18)
C12 N3 C3 C1 -82.6(2)
C13 N3 C3 C1 152.10(17)
Co1 N3 C3 C1 35.69(18)
N1 C1 C3 N3 -30.4(2)
C4 C1 C3 N3 152.74(19)
C22 C21 C19 C20 -1.8(3)
N2 C7 C8 C10 -1.1(3)
C12 C7 C8 C10 175.9(2)
N4 C15 C16 C17 0.0(3)
C13 C15 C16 C17 177.8(2)
N1 C1 C4 C6 -2.1(3)
C3 C1 C4 C6 174.6(2)
C15 C16 C17 C14 0.5(3)
C22 C14 C17 C16 -180.0(2)
C18 C14 C17 C16 0.1(3)
C7 N2 C11 C9 1.3(3)
Co1 N2 C11 C9 -175.25(17)
N1 C2 C5 C6 -1.1(3)
C21 C19 C20 C18 -0.3(3)
N4 C18 C20 C19 -178.65(19)
C14 C18 C20 C19 2.1(3)
N2 C11 C9 C10 -1.1(4)
C19 C21 C22 C14 2.0(3)
C17 C14 C22 C21 180.0(2)
C18 C14 C22 C21 -0.1(3)
C7 C8 C10 C9 1.2(4)
C11 C9 C10 C8 -0.2(4)
C2 C5 C6 C4 2.1(3)
C1 C4 C6 C5 -0.5(3)
